data_7057085
loop_
_publ_author_name
'Shmakova, Alexandra A.'
'Akhmetova, Maria M.'
'Volchek, Victoria V.'
'Romanova, Tamara E.'
'Korolkov, Ilya'
'Sheven, Dmitri G.'
'Adonin, Sergey A.'
'Abramov, Pavel A.'
'Sokolov, Maxim N.'

_publ_section_title
;
 A HPLC-ICP-AES technique for the screening of [XW11NbO40]n&#x2212;
 aqueous solutions
;
_journal_issue 10
_journal_name_full 'New Journal of Chemistry'
_journal_page_first 7940
_journal_paper_doi 10.1039/C7NJ04702A
_journal_volume 42
_journal_year 2018
_chemical_formula_sum 'C36 H84 Co2 N12 O52 P W12'
_chemical_formula_weight 3872.18
_space_group_crystal_system trigonal
_space_group_IT_number 146
_space_group_name_Hall 'R 3'
_space_group_name_H-M_alt 'R 3 :H'
_symmetry_space_group_name_Hall 'R 3'
_symmetry_space_group_name_H-M 'R 3 :H'
_atom_sites_solution_hydrogens geom
_atom_sites_solution_primary direct
_atom_sites_solution_secondary difmap
_audit_creation_method SHELXL-2017/1
_audit_update_record
;
2018-03-01 deposited with the CCDC.
2018-03-01 downloaded from the CCDC.
;
_cell_angle_alpha 90
_cell_angle_beta 90
_cell_angle_gamma 120
_cell_formula_units_Z 3
_cell_length_a 15.8751(6)
_cell_length_b 15.8751(6)
_cell_length_c 31.9698(14)
_cell_measurement_reflns_used 2417
_cell_measurement_temperature 130(2)
_cell_measurement_theta_max 29.0750
_cell_measurement_theta_min 3.8190
_cell_volume 6977.6(5)
_computing_cell_refinement 'CrysAlisPro 1.171.38.41 (Rigaku OD, 2015)'
_computing_data_collection 'CrysAlisPro 1.171.38.41 (Rigaku OD, 2015)'
_computing_data_reduction 'CrysAlisPro 1.171.38.41 (Rigaku OD, 2015)'
_computing_molecular_graphics 'ShelXle (H\"ubschle, 2011)'
_computing_publication_material 'CIFTAB-2014 (Sheldrick, 2014)'
_computing_structure_refinement 'SHELXL-2014 (Sheldrick, 2014)'
_computing_structure_solution 'SHELXS-2014 (Sheldrick, 2014)'
_diffrn_ambient_temperature 130(2)
_diffrn_detector 'CCD plate'
_diffrn_detector_area_resol_mean 10.6168
_diffrn_detector_type AtlasS2
_diffrn_measured_fraction_theta_full 0.994
_diffrn_measured_fraction_theta_max 0.830
_diffrn_measurement_device 'four-circle diffractometer'
_diffrn_measurement_device_type 'New Xcalibur, AtlasS2'
_diffrn_measurement_method '\w scans'
_diffrn_radiation_monochromator graphite
_diffrn_radiation_probe x-ray
_diffrn_radiation_source 'fine-focus sealed tube'
_diffrn_radiation_type MoK\a
_diffrn_radiation_wavelength 0.71073
_diffrn_reflns_av_R_equivalents 0.0419
_diffrn_reflns_av_unetI/netI 0.0615
_diffrn_reflns_Laue_measured_fraction_full 0.994
_diffrn_reflns_Laue_measured_fraction_max 0.830
_diffrn_reflns_limit_h_max 16
_diffrn_reflns_limit_h_min -17
_diffrn_reflns_limit_k_max 9
_diffrn_reflns_limit_k_min -21
_diffrn_reflns_limit_l_max 28
_diffrn_reflns_limit_l_min -43
_diffrn_reflns_number 6745
_diffrn_reflns_point_group_measured_fraction_full 0.994
_diffrn_reflns_point_group_measured_fraction_max 0.830
_diffrn_reflns_theta_full 25.500
_diffrn_reflns_theta_max 29.556
_diffrn_reflns_theta_min 3.514
_diffrn_source 'sealed X-ray tube'
_exptl_absorpt_coefficient_mu 15.221
_exptl_absorpt_correction_T_max 1.00000
_exptl_absorpt_correction_T_min 0.14441
_exptl_absorpt_correction_type multi-scan
_exptl_absorpt_process_details
;
CrysAlisPro 1.171.38.41 (Rigaku Oxford Diffraction, 2015)
Empirical absorption correction using spherical harmonics,
implemented in SCALE3 ABSPACK scaling algorithm.
;
_exptl_crystal_colour purple
_exptl_crystal_density_diffrn 2.765
_exptl_crystal_description plate
_exptl_crystal_F_000 5271
_exptl_crystal_size_max 0.220
_exptl_crystal_size_mid 0.220
_exptl_crystal_size_min 0.060
_refine_diff_density_max 3.509
_refine_diff_density_min -4.374
_refine_diff_density_rms 0.370
_refine_ls_abs_structure_details
;
 Refined as an inversion twin.
;
_refine_ls_abs_structure_Flack 0.23(3)
_refine_ls_extinction_method none
_refine_ls_goodness_of_fit_ref 1.015
_refine_ls_hydrogen_treatment constr
_refine_ls_matrix_type full
_refine_ls_number_parameters 343
_refine_ls_number_reflns 4974
_refine_ls_number_restraints 52
_refine_ls_restrained_S_all 1.010
_refine_ls_R_factor_all 0.0555
_refine_ls_R_factor_gt 0.0502
_refine_ls_shift/su_max 0.005
_refine_ls_shift/su_mean 0.000
_refine_ls_structure_factor_coef Fsqd
_refine_ls_weighting_details 'w=1/[\s^2^(Fo^2^)+(0.0706P)^2^] where P=(Fo^2^+2Fc^2^)/3'
_refine_ls_weighting_scheme calc
_refine_ls_wR_factor_gt 0.1196
_refine_ls_wR_factor_ref 0.1247
_reflns_Friedel_coverage 1.000
_reflns_Friedel_fraction_full 0.994
_reflns_Friedel_fraction_max 0.830
_reflns_number_gt 4549
_reflns_number_total 4974
_reflns_threshold_expression >2\s(I)
_cod_data_source_file c7nj04702a2.cif
_cod_data_source_block 1_b_sq
_cod_depositor_comments 'Adding full bibliography for 7057085--7057086.cif.'
_cod_original_cell_volume 6977.6(6)
_cod_database_code 7057085
_shelx_shelxl_version_number 2017/1
_shelx_space_group_comment
;
The symmetry employed for this shelxl refinement is uniquely defined
by the following loop, which should always be used as a source of
symmetry information in preference to the above space-group names.
They are only intended as comments.
;
_shelx_estimated_absorpt_t_min 0.135
_shelx_estimated_absorpt_t_max 0.462

loop_
_space_group_symop_operation_xyz
'x, y, z'
'-y, x-y, z'
'-x+y, -x, z'
'x+2/3, y+1/3, z+1/3'
'-y+2/3, x-y+1/3, z+1/3'
'-x+y+2/3, -x+1/3, z+1/3'
'x+1/3, y+2/3, z+2/3'
'-y+1/3, x-y+2/3, z+2/3'
'-x+y+1/3, -x+2/3, z+2/3'

loop_
_atom_site_label
_atom_site_type_symbol
_atom_site_fract_x
_atom_site_fract_y
_atom_site_fract_z
_atom_site_U_iso_or_equiv
_atom_site_adp_type
_atom_site_occupancy
_atom_site_site_symmetry_order
_atom_site_calc_flag
_atom_site_refinement_flags_posn
_atom_site_refinement_flags_adp
_atom_site_refinement_flags_occupancy
_atom_site_disorder_assembly
_atom_site_disorder_group
C1 C 0.4726(19) 1.0334(19) 0.3864(8) 0.036(6) Uani 1 1 d . . . . .
H1A H 0.477009 1.014916 0.357607 0.054 Uiso 1 1 calc R U . . .
H1B H 0.454849 0.977912 0.405034 0.054 Uiso 1 1 calc R U . . .
H1C H 0.422871 1.052639 0.388080 0.054 Uiso 1 1 calc R U . . .
C2 C 0.6474(18) 1.1564(19) 0.3678(9) 0.039(6) Uani 1 1 d . U . . .
H2A H 0.624634 1.118809 0.341817 0.059 Uiso 1 1 calc R U . . .
H2B H 0.666990 1.224454 0.362182 0.059 Uiso 1 1 calc R U . . .
H2C H 0.703211 1.152685 0.378650 0.059 Uiso 1 1 calc R U . . .
C3 C 0.7727(18) 1.2559(17) 0.5316(9) 0.038(6) Uani 1 1 d . . . . .
H3A H 0.723994 1.198755 0.518232 0.045 Uiso 1 1 calc R U . . .
C4 C 0.9190(19) 1.329(2) 0.5749(9) 0.046(7) Uani 1 1 d . . . . .
H4A H 0.952997 1.303960 0.592063 0.068 Uiso 1 1 calc R U . . .
H4B H 0.962603 1.370670 0.552773 0.068 Uiso 1 1 calc R U . . .
H4C H 0.899197 1.366451 0.592472 0.068 Uiso 1 1 calc R U . . .
C5 C 0.0394(15) 0.1796(16) 0.6292(8) 0.025(5) Uani 1 1 d . U . . .
H5A H 0.066382 0.220063 0.654164 0.038 Uiso 1 1 calc R U . . .
H5B H -0.021212 0.177531 0.621203 0.038 Uiso 1 1 calc R U . . .
H5C H 0.026171 0.113498 0.635096 0.038 Uiso 1 1 calc R U . . .
C10 C 0.1966(18) 0.3085(18) 0.6060(8) 0.034(6) Uani 1 1 d . . . . .
H10A H 0.193361 0.324142 0.635443 0.050 Uiso 1 1 calc R U . . .
H10B H 0.252659 0.299349 0.601907 0.050 Uiso 1 1 calc R U . . .
H10C H 0.203470 0.361911 0.588295 0.050 Uiso 1 1 calc R U . . .
C11 C 0.826(3) 1.153(3) 0.5652(11) 0.068(9) Uani 1 1 d . U . . .
H11A H 0.878688 1.164043 0.584309 0.103 Uiso 1 1 calc R U . . .
H11B H 0.763167 1.109378 0.578355 0.103 Uiso 1 1 calc R U . . .
H11C H 0.832006 1.123852 0.539223 0.103 Uiso 1 1 calc R U . . .
C12 C 0.5817(14) 1.1543(13) 0.4358(7) 0.017(4) Uani 1 1 d . . . . .
H12A H 0.529187 1.127691 0.455135 0.021 Uiso 1 1 calc R U . . .
O1 O 0.333333 0.666667 0.5419(7) 0.0161(15) Uani 1 3 d S TU P . .
O2 O 0.2983(11) 0.5582(11) 0.6059(5) 0.023(3) Uani 1 1 d . U . . .
O3 O 0.4888(13) 0.5981(13) 0.6262(6) 0.037(4) Uani 1 1 d . . . . .
O4 O 0.4959(11) 0.5884(11) 0.4813(5) 0.032(4) Uani 1 1 d . . . . .
O5 O 0.6943(11) 0.7352(11) 0.4949(5) 0.025(3) Uani 1 1 d . . . . .
O6 O 0.6128(11) 0.8565(11) 0.5009(5) 0.027(3) Uani 1 1 d . . . . .
O7 O 0.5781(10) 0.7478(10) 0.4333(5) 0.024(3) Uani 1 1 d . . . . .
O8 O 0.5389(9) 0.8912(10) 0.4328(5) 0.024(3) Uani 1 1 d . . . . .
O9 O 0.6115(12) 1.0296(11) 0.4981(5) 0.032(4) Uani 1 1 d . . . . .
O10 O 0.7729(12) 1.3320(12) 0.5241(6) 0.033(4) Uani 1 1 d . U . . .
O11 O 0.6618(12) 1.2256(11) 0.4476(5) 0.027(4) Uani 1 1 d . . . . .
O12 O -0.1023(12) 0.0124(12) 0.4715(5) 0.034(4) Uani 1 1 d D . . . .
O13 O 0.4055(10) 0.6323(10) 0.3973(5) 0.030(4) Uani 1 1 d . . . . .
O14 O 0.5397(13) 0.8101(13) 0.3573(7) 0.042(5) Uani 1 1 d . . . . .
O15 O 0.5322(11) 0.6981(10) 0.5467(5) 0.027(3) Uani 1 1 d . U . . .
O16 O 0.4829(11) 0.8717(11) 0.5475(5) 0.029(4) Uani 1 1 d . . . . .
O17 O 0.2617(9) 0.6987(9) 0.4777(4) 0.019(3) Uani 1 1 d . U . . .
C18 C 0.0910(19) 0.1809(17) 0.5585(8) 0.028(6) Uani 1 1 d . . . . .
H18A H 0.141844 0.209256 0.538393 0.033 Uiso 1 1 calc R U . . .
O19 O 0.0127(10) 0.1083(10) 0.5470(5) 0.018(3) Uani 1 1 d . . . . .
P1 P 0.333333 0.666667 0.4945(3) 0.0050(11) Uani 1 3 d S T P . .
Co1 Co 0.000000 0.000000 0.50802(17) 0.0218(12) Uani 1 3 d S T P A .
Co2 Co 0.666667 1.333333 0.48810(17) 0.0211(11) Uani 1 3 d S T P . .
W1 W 0.52986(7) 0.91034(7) 0.49364(3) 0.0255(2) Uani 1 1 d . . . . .
W2 W 0.48427(7) 0.77084(7) 0.40499(3) 0.0208(2) Uani 1 1 d . . . . .
W3 W 0.58101(7) 0.72416(7) 0.49196(3) 0.0253(3) Uani 1 1 d . . . . .
W4 W 0.43187(7) 0.62364(7) 0.58718(3) 0.0220(2) Uani 1 1 d . . . . .
N1 N 0.5674(13) 1.1156(13) 0.3993(6) 0.022(4) Uani 1 1 d . . . . .
N2 N 0.1090(15) 0.2206(14) 0.5950(6) 0.027(4) Uani 1 1 d . . . . .
N4 N 0.8318(15) 1.2461(14) 0.5558(7) 0.033(5) Uani 1 1 d . . . . .
C7A C -0.078(6) 0.089(9) 0.451(6) 0.08(10) Uiso 0.3 1 d D . P A 1
H7A H -0.013580 0.134928 0.442672 0.097 Uiso 0.3 1 calc R U P A 1
C8A C -0.234(7) 0.005(8) 0.422(4) 0.04(2) Uiso 0.3 1 d . . P A 1
H8AA H -0.227332 -0.048248 0.433871 0.062 Uiso 0.3 1 calc R U P A 1
H8AB H -0.301192 -0.009090 0.425543 0.062 Uiso 0.3 1 calc R U P A 1
H8AC H -0.218589 0.010654 0.391938 0.062 Uiso 0.3 1 calc R U P A 1
C9A C -0.161(6) 0.178(6) 0.434(3) 0.034(18) Uiso 0.3 1 d . . P A 1
H9AA H -0.111418 0.227665 0.452086 0.051 Uiso 0.3 1 calc R U P A 1
H9AB H -0.140506 0.194829 0.404475 0.051 Uiso 0.3 1 calc R U P A 1
H9AC H -0.223109 0.175085 0.438080 0.051 Uiso 0.3 1 calc R U P A 1
N3A N -0.170(6) 0.093(6) 0.442(3) 0.034(18) Uiso 0.3 1 d D . P A 1
C7B C -0.081(4) 0.093(3) 0.457(3) 0.06(3) Uiso 0.7 1 d D . P A 2
H7B H -0.019008 0.146508 0.464204 0.067 Uiso 0.7 1 calc R U P A 2
C8B C -0.236(3) 0.038(3) 0.4256(16) 0.048(12) Uiso 0.7 1 d . . P A 2
H8BA H -0.268135 0.062797 0.407086 0.072 Uiso 0.7 1 calc R U P A 2
H8BB H -0.236894 -0.018071 0.412532 0.072 Uiso 0.7 1 calc R U P A 2
H8BC H -0.270473 0.018769 0.452383 0.072 Uiso 0.7 1 calc R U P A 2
C9B C -0.104(3) 0.206(3) 0.4123(12) 0.044(9) Uiso 0.7 1 d . . P A 2
H9BA H -0.156462 0.204778 0.395830 0.065 Uiso 0.7 1 calc R U P A 2
H9BB H -0.082279 0.257372 0.433629 0.065 Uiso 0.7 1 calc R U P A 2
H9BC H -0.048866 0.220331 0.393792 0.065 Uiso 0.7 1 calc R U P A 2
N3B N -0.138(3) 0.113(3) 0.4324(13) 0.047(10) Uiso 0.7 1 d . . P A 2

loop_
_atom_site_aniso_label
_atom_site_aniso_U_11
_atom_site_aniso_U_22
_atom_site_aniso_U_33
_atom_site_aniso_U_23
_atom_site_aniso_U_13
_atom_site_aniso_U_12
C1 0.048(16) 0.034(13) 0.016(13) 0.000(11) -0.009(12) 0.013(12)
C2 0.039(6) 0.039(6) 0.039(6) -0.0001(12) 0.0002(12) 0.019(3)
C3 0.029(12) 0.025(11) 0.055(18) -0.019(12) -0.019(12) 0.009(10)
C4 0.034(14) 0.053(17) 0.044(18) 0.010(14) -0.005(13) 0.017(13)
C5 0.026(5) 0.026(5) 0.025(5) -0.0003(12) 0.0001(12) 0.013(3)
C10 0.032(13) 0.033(13) 0.011(11) 0.008(10) 0.009(10) -0.002(10)
C11 0.068(10) 0.068(10) 0.068(10) 0.0000(12) -0.0003(12) 0.034(5)
C12 0.010(8) 0.009(8) 0.030(13) -0.004(9) -0.006(9) 0.003(7)
O1 0.0162(14) 0.0162(14) 0.016(2) 0.000 0.000 0.0081(7)
O2 0.023(3) 0.023(3) 0.022(3) -0.0002(12) 0.0002(12) 0.0115(19)
O3 0.041(10) 0.041(10) 0.033(10) -0.005(8) -0.010(8) 0.023(8)
O4 0.035(9) 0.028(8) 0.032(10) -0.002(7) 0.013(7) 0.015(7)
O5 0.022(7) 0.030(8) 0.022(9) 0.006(7) -0.002(7) 0.012(6)
O6 0.033(8) 0.026(8) 0.020(9) -0.009(6) -0.008(7) 0.015(7)
O7 0.026(7) 0.019(7) 0.031(9) 0.007(7) -0.002(7) 0.014(6)
O8 0.015(7) 0.027(7) 0.023(9) -0.002(6) 0.002(6) 0.006(6)
O9 0.036(9) 0.015(7) 0.030(11) 0.007(7) -0.011(8) 0.001(7)
O10 0.033(4) 0.033(4) 0.032(4) 0.0000(12) -0.0001(12) 0.016(2)
O11 0.032(8) 0.026(8) 0.024(9) -0.001(7) 0.001(7) 0.016(7)
O12 0.037(9) 0.029(9) 0.028(10) -0.009(7) -0.019(7) 0.011(7)
O13 0.021(7) 0.020(7) 0.049(12) 0.001(7) 0.008(7) 0.011(6)
O14 0.032(9) 0.038(10) 0.057(13) 0.007(9) 0.017(9) 0.018(8)
O15 0.027(4) 0.028(4) 0.027(4) -0.0001(12) -0.0004(12) 0.014(2)
O16 0.034(8) 0.026(8) 0.026(9) 0.009(7) -0.009(7) 0.015(7)
O17 0.019(3) 0.019(3) 0.019(3) 0.0004(12) 0.0004(12) 0.0095(17)
C18 0.043(14) 0.030(12) 0.021(13) 0.015(10) 0.022(11) 0.027(11)
O19 0.026(7) 0.018(7) 0.018(8) 0.000(6) 0.003(6) 0.017(7)
P1 0.0071(16) 0.0071(16) 0.001(3) 0.000 0.000 0.0036(8)
Co1 0.0247(16) 0.0247(16) 0.016(3) 0.000 0.000 0.0123(8)
Co2 0.0273(16) 0.0273(16) 0.009(3) 0.000 0.000 0.0137(8)
W1 0.0217(4) 0.0176(4) 0.0317(6) 0.0022(4) -0.0051(4) 0.0058(3)
W2 0.0228(5) 0.0238(4) 0.0147(5) 0.0008(4) -0.0004(4) 0.0108(4)
W3 0.0164(4) 0.0265(5) 0.0333(7) -0.0057(4) -0.0033(4) 0.0110(4)
W4 0.0256(5) 0.0265(5) 0.0141(5) 0.0008(4) 0.0002(4) 0.0132(4)
N1 0.027(9) 0.027(9) 0.009(9) -0.002(8) -0.002(8) 0.012(8)
N2 0.044(12) 0.031(10) 0.014(11) -0.003(8) -0.008(9) 0.024(9)
N4 0.043(12) 0.025(10) 0.032(13) -0.007(9) -0.013(10) 0.018(9)

loop_
_atom_type_symbol
_atom_type_description
_atom_type_scat_dispersion_real
_atom_type_scat_dispersion_imag
_atom_type_scat_source
C C 0.0033 0.0016 'International Tables Vol C Tables 4.2.6.8 and 6.1.1.4'
H H 0.0000 0.0000 'International Tables Vol C Tables 4.2.6.8 and 6.1.1.4'
O O 0.0106 0.0060 'International Tables Vol C Tables 4.2.6.8 and 6.1.1.4'
P P 0.1023 0.0942 'International Tables Vol C Tables 4.2.6.8 and 6.1.1.4'
Co Co 0.3494 0.9721 'International Tables Vol C Tables 4.2.6.8 and 6.1.1.4'
W W -0.8490 6.8722 'International Tables Vol C Tables 4.2.6.8 and 6.1.1.4'
N N 0.0061 0.0033 'International Tables Vol C Tables 4.2.6.8 and 6.1.1.4'

loop_
_geom_angle_atom_site_label_1
_geom_angle_atom_site_label_2
_geom_angle_atom_site_label_3
_geom_angle
_geom_angle_site_symmetry_1
_geom_angle_site_symmetry_3
N1 C1 H1A 109.5 . .
N1 C1 H1B 109.5 . .
H1A C1 H1B 109.5 . .
N1 C1 H1C 109.5 . .
H1A C1 H1C 109.5 . .
H1B C1 H1C 109.5 . .
N1 C2 H2A 109.5 . .
N1 C2 H2B 109.5 . .
H2A C2 H2B 109.5 . .
N1 C2 H2C 109.5 . .
H2A C2 H2C 109.5 . .
H2B C2 H2C 109.5 . .
O10 C3 N4 126(2) . .
O10 C3 H3A 116.8 . .
N4 C3 H3A 116.8 . .
N4 C4 H4A 109.5 . .
N4 C4 H4B 109.5 . .
H4A C4 H4B 109.5 . .
N4 C4 H4C 109.5 . .
H4A C4 H4C 109.5 . .
H4B C4 H4C 109.5 . .
N2 C5 H5A 109.5 . .
N2 C5 H5B 109.5 . .
H5A C5 H5B 109.5 . .
N2 C5 H5C 109.5 . .
H5A C5 H5C 109.5 . .
H5B C5 H5C 109.5 . .
N2 C10 H10A 109.5 . .
N2 C10 H10B 109.5 . .
H10A C10 H10B 109.5 . .
N2 C10 H10C 109.5 . .
H10A C10 H10C 109.5 . .
H10B C10 H10C 109.5 . .
N4 C11 H11A 109.5 . .
N4 C11 H11B 109.5 . .
H11A C11 H11B 109.5 . .
N4 C11 H11C 109.5 . .
H11A C11 H11C 109.5 . .
H11B C11 H11C 109.5 . .
O11 C12 N1 124(2) . .
O11 C12 H12A 118.1 . .
N1 C12 H12A 118.1 . .
P1 O1 W4 126.0(4) . .
P1 O1 W4 126.0(4) . 3_565
W4 O1 W4 89.0(6) . 3_565
P1 O1 W4 126.0(4) . 2_665
W4 O1 W4 89.0(6) . 2_665
W4 O1 W4 89.0(6) 3_565 2_665
W4 O2 W4 130.5(8) 3_565 .
W1 O4 W3 149.9(9) 3_565 .
W1 O6 W3 127.5(8) . .
W3 O7 W2 126.4(8) . .
W2 O8 W1 125.9(7) . .
C3 O10 Co2 121.4(16) . .
C12 O11 Co2 121.3(14) . .
C7B O12 Co1 119(3) . .
C7A O12 Co1 120(6) . .
W2 O13 W2 149.7(8) 3_565 .
W3 O15 W4 152.2(9) . .
W1 O16 W4 151.4(9) . 2_665
P1 O17 W2 126.2(8) . 2_665
P1 O17 W1 125.2(7) . 2_665
W2 O17 W1 90.7(4) 2_665 2_665
P1 O17 W3 124.3(7) . 2_665
W2 O17 W3 89.7(4) 2_665 2_665
W1 O17 W3 89.7(4) 2_665 2_665
O19 C18 N2 126(2) . .
O19 C18 H18A 117.0 . .
N2 C18 H18A 117.0 . .
C18 O19 Co1 125.7(14) . .
O1 P1 O17 110.2(6) . 2_665
O1 P1 O17 110.2(6) . .
O17 P1 O17 108.7(6) 2_665 .
O1 P1 O17 110.2(6) . 3_565
O17 P1 O17 108.7(6) 2_665 3_565
O17 P1 O17 108.7(6) . 3_565
O19 Co1 O19 86.9(6) . 2
O19 Co1 O19 86.9(6) . 3
O19 Co1 O19 86.9(6) 2 3
O19 Co1 O12 176.5(7) . 2
O19 Co1 O12 90.9(6) 2 2
O19 Co1 O12 90.3(6) 3 2
O19 Co1 O12 90.3(6) . 3
O19 Co1 O12 176.5(7) 2 3
O19 Co1 O12 90.9(6) 3 3
O12 Co1 O12 91.8(7) 2 3
O19 Co1 O12 90.9(6) . .
O19 Co1 O12 90.3(6) 2 .
O19 Co1 O12 176.5(7) 3 .
O12 Co1 O12 91.8(7) 2 .
O12 Co1 O12 91.8(7) 3 .
O10 Co2 O10 91.6(7) . 3_575
O10 Co2 O10 91.6(7) . 2_775
O10 Co2 O10 91.6(7) 3_575 2_775
O10 Co2 O11 91.9(7) . .
O10 Co2 O11 90.0(7) 3_575 .
O10 Co2 O11 176.1(7) 2_775 .
O10 Co2 O11 90.0(7) . 2_775
O10 Co2 O11 176.1(7) 3_575 2_775
O10 Co2 O11 91.9(7) 2_775 2_775
O11 Co2 O11 86.4(7) . 2_775
O10 Co2 O11 176.1(7) . 3_575
O10 Co2 O11 91.9(7) 3_575 3_575
O10 Co2 O11 90.0(7) 2_775 3_575
O11 Co2 O11 86.4(7) . 3_575
O11 Co2 O11 86.4(7) 2_775 3_575
O9 W1 O16 104.5(8) . .
O9 W1 O4 104.0(8) . 2_665
O16 W1 O4 87.5(7) . 2_665
O9 W1 O6 100.2(8) . .
O16 W1 O6 89.5(7) . .
O4 W1 O6 155.6(7) 2_665 .
O9 W1 O8 100.4(7) . .
O16 W1 O8 155.1(6) . .
O4 W1 O8 86.5(6) 2_665 .
O6 W1 O8 86.0(6) . .
O9 W1 O17 168.2(7) . 3_565
O16 W1 O17 84.6(6) . 3_565
O4 W1 O17 83.8(6) 2_665 3_565
O6 W1 O17 71.8(5) . 3_565
O8 W1 O17 70.8(5) . 3_565
O14 W2 O8 99.2(8) . .
O14 W2 O13 102.0(8) . 2_665
O8 W2 O13 90.0(6) . 2_665
O14 W2 O13 103.0(8) . .
O8 W2 O13 157.9(7) . .
O13 W2 O13 85.6(9) 2_665 .
O14 W2 O7 100.5(8) . .
O8 W2 O7 87.9(6) . .
O13 W2 O7 157.5(7) 2_665 .
O13 W2 O7 88.0(6) . .
O14 W2 O17 168.8(8) . 3_565
O8 W2 O17 72.5(5) . 3_565
O13 W2 O17 85.8(6) 2_665 3_565
O13 W2 O17 85.6(6) . 3_565
O7 W2 O17 72.2(5) . 3_565
O5 W3 O15 105.5(7) . .
O5 W3 O4 103.7(7) . .
O15 W3 O4 86.4(7) . .
O5 W3 O7 99.2(7) . .
O15 W3 O7 155.3(6) . .
O4 W3 O7 88.5(7) . .
O5 W3 O6 101.0(7) . .
O15 W3 O6 87.5(6) . .
O4 W3 O6 155.2(7) . .
O7 W3 O6 87.1(6) . .
O5 W3 O17 167.8(6) . 3_565
O15 W3 O17 83.8(6) . 3_565
O4 W3 O17 84.5(6) . 3_565
O7 W3 O17 71.6(5) . 3_565
O6 W3 O17 71.0(5) . 3_565
O3 W4 O2 102.0(8) . 2_665
O3 W4 O15 105.2(8) . .
O2 W4 O15 88.4(6) 2_665 .
O3 W4 O2 102.4(8) . .
O2 W4 O2 87.7(9) 2_665 .
O15 W4 O2 152.3(6) . .
O3 W4 O16 105.5(7) . 3_565
O2 W4 O16 152.4(7) 2_665 3_565
O15 W4 O16 85.4(6) . 3_565
O2 W4 O16 85.4(6) . 3_565
O3 W4 O1 168.9(8) . .
O2 W4 O1 70.5(5) 2_665 .
O15 W4 O1 83.1(6) . .
O2 W4 O1 69.7(5) . .
O16 W4 O1 82.1(6) 3_565 .
C12 N1 C1 122(2) . .
C12 N1 C2 120(2) . .
C1 N1 C2 118(2) . .
C18 N2 C10 124(2) . .
C18 N2 C5 122(2) . .
C10 N2 C5 113.6(19) . .
C3 N4 C11 124(2) . .
C3 N4 C4 124(2) . .
C11 N4 C4 112(2) . .
O12 C7A N3A 107(6) . .
O12 C7A H7A 126.3 . .
N3A C7A H7A 126.3 . .
N3A C8A H8AA 109.5 . .
N3A C8A H8AB 109.5 . .
H8AA C8A H8AB 109.5 . .
N3A C8A H8AC 109.5 . .
H8AA C8A H8AC 109.5 . .
H8AB C8A H8AC 109.5 . .
N3A C9A H9AA 109.5 . .
N3A C9A H9AB 109.5 . .
H9AA C9A H9AB 109.5 . .
N3A C9A H9AC 109.5 . .
H9AA C9A H9AC 109.5 . .
H9AB C9A H9AC 109.5 . .
C9A N3A C8A 125(8) . .
C9A N3A C7A 118(7) . .
C8A N3A C7A 106(10) . .
O12 C7B N3B 126(5) . .
O12 C7B H7B 117.0 . .
N3B C7B H7B 117.0 . .
N3B C8B H8BA 109.5 . .
N3B C8B H8BB 109.5 . .
H8BA C8B H8BB 109.5 . .
N3B C8B H8BC 109.5 . .
H8BA C8B H8BC 109.5 . .
H8BB C8B H8BC 109.5 . .
N3B C9B H9BA 109.5 . .
N3B C9B H9BB 109.5 . .
H9BA C9B H9BB 109.5 . .
N3B C9B H9BC 109.5 . .
H9BA C9B H9BC 109.5 . .
H9BB C9B H9BC 109.5 . .
C7B N3B C8B 119(4) . .
C7B N3B C9B 123(4) . .
C8B N3B C9B 118(4) . .

loop_
_geom_bond_atom_site_label_1
_geom_bond_atom_site_label_2
_geom_bond_distance
_geom_bond_site_symmetry_2
C1 N1 1.48(3) .
C1 H1A 0.9800 .
C1 H1B 0.9800 .
C1 H1C 0.9800 .
C2 N1 1.49(3) .
C2 H2A 0.9800 .
C2 H2B 0.9800 .
C2 H2C 0.9800 .
C3 O10 1.23(3) .
C3 N4 1.28(3) .
C3 H3A 0.9500 .
C4 N4 1.48(3) .
C4 H4A 0.9800 .
C4 H4B 0.9800 .
C4 H4C 0.9800 .
C5 N2 1.45(3) .
C5 H5A 0.9800 .
C5 H5B 0.9800 .
C5 H5C 0.9800 .
C10 N2 1.44(3) .
C10 H10A 0.9800 .
C10 H10B 0.9800 .
C10 H10C 0.9800 .
C11 N4 1.46(4) .
C11 H11A 0.9800 .
C11 H11B 0.9800 .
C11 H11C 0.9800 .
C12 O11 1.26(2) .
C12 N1 1.29(3) .
C12 H12A 0.9500 .
O1 P1 1.51(3) .
O1 W4 2.466(14) .
O1 W4 2.466(14) 3_565
O1 W4 2.466(14) 2_665
O2 W4 1.875(14) 3_565
O2 W4 1.931(15) .
O3 W4 1.704(18) .
O4 W1 1.897(16) 3_565
O4 W3 1.917(16) .
O5 W3 1.721(15) .
O6 W1 1.909(15) .
O6 W3 1.921(14) .
O7 W3 1.917(15) .
O7 W2 1.927(14) .
O8 W2 1.881(14) .
O8 W1 1.984(15) .
O9 W1 1.682(15) .
O10 Co2 2.051(18) .
O11 Co2 2.116(16) .
O12 C7B 1.24(2) .
O12 C7A 1.25(2) .
O12 Co1 2.087(16) .
O13 W2 1.886(14) 3_565
O13 W2 1.926(14) .
O14 W2 1.716(19) .
O15 W3 1.875(16) .
O15 W4 1.930(15) .
O16 W1 1.856(16) .
O16 W4 1.944(16) 2_665
O17 P1 1.556(13) .
O17 W2 2.418(14) 2_665
O17 W1 2.422(13) 2_665
O17 W3 2.449(13) 2_665
C18 O19 1.26(3) .
C18 N2 1.29(3) .
C18 H18A 0.9500 .
O19 Co1 2.050(14) .
C7A N3A 1.52(2) .
C7A H7A 0.9500 .
C8A N3A 1.42(13) .
C8A H8AA 0.9800 .
C8A H8AB 0.9800 .
C8A H8AC 0.9800 .
C9A N3A 1.31(11) .
C9A H9AA 0.9800 .
C9A H9AB 0.9800 .
C9A H9AC 0.9800 .
C7B N3B 1.34(6) .
C7B H7B 0.9500 .
C8B N3B 1.43(6) .
C8B H8BA 0.9800 .
C8B H8BB 0.9800 .
C8B H8BC 0.9800 .
C9B N3B 1.45(5) .
C9B H9BA 0.9800 .
C9B H9BB 0.9800 .
C9B H9BC 0.9800 .
